data_7121476
loop_
_publ_author_name
'Vibhute, Amol M.'
'Deva Priyakumar, U.'
'Ravi, Arthi'
'Sureshan, Kana M.'

_publ_section_title
;
 Model molecules to classify CHO hydrogen-bonds.
;
_journal_issue 36
_journal_name_full 'Chemical communications (Cambridge, England)'
_journal_page_first 4629
_journal_page_last 4632
_journal_paper_doi 10.1039/c8cc01653d
_journal_volume 54
_journal_year 2018
_chemical_formula_sum 'C14 H12 O8 S'
_chemical_formula_weight 340.30
_space_group_IT_number 2
_space_group_name_Hall '-P 1'
_space_group_name_H-M_alt 'P -1'
_symmetry_cell_setting triclinic
_symmetry_space_group_name_Hall '-P 1'
_symmetry_space_group_name_H-M 'P -1'
_atom_sites_solution_hydrogens geom
_atom_sites_solution_primary direct
_atom_sites_solution_secondary difmap
_audit_creation_method SHELXL-97
_audit_update_record
;
2017-09-27 deposited with the CCDC.
2018-04-11 downloaded from the CCDC.
;
_cell_angle_alpha 93.364(12)
_cell_angle_beta 96.808(11)
_cell_angle_gamma 109.758(14)
_cell_formula_units_Z 2
_cell_length_a 6.2082(8)
_cell_length_b 7.2693(12)
_cell_length_c 16.148(2)
_cell_measurement_reflns_used 1670
_cell_measurement_temperature 293(2)
_cell_measurement_theta_max 28.9440
_cell_measurement_theta_min 2.9883
_cell_volume 677.20(18)
_computing_structure_refinement 'SHELXL-97 (Sheldrick, 1997)'
_computing_structure_solution 'SHELXS-97 (Sheldrick, 1990)'
_diffrn_ambient_temperature 293(2)
_diffrn_measured_fraction_theta_full 0.999
_diffrn_measured_fraction_theta_max 0.999
_diffrn_measurement_device_type 'Xcalibur, Eos, Gemini'
_diffrn_measurement_method '\w scans'
_diffrn_radiation_monochromator graphite
_diffrn_radiation_source 'fine-focus sealed tube'
_diffrn_radiation_type MoK\a
_diffrn_radiation_wavelength 0.71073
_diffrn_reflns_av_R_equivalents 0.0235
_diffrn_reflns_av_sigmaI/netI 0.0331
_diffrn_reflns_limit_h_max 7
_diffrn_reflns_limit_h_min -7
_diffrn_reflns_limit_k_max 9
_diffrn_reflns_limit_k_min -6
_diffrn_reflns_limit_l_max 20
_diffrn_reflns_limit_l_min -18
_diffrn_reflns_number 4561
_diffrn_reflns_theta_full 26.37
_diffrn_reflns_theta_max 26.37
_diffrn_reflns_theta_min 2.99
_exptl_absorpt_coefficient_mu 0.284
_exptl_absorpt_correction_T_max 0.9147
_exptl_absorpt_correction_T_min 0.8901
_exptl_absorpt_correction_type multi-scan
_exptl_absorpt_process_details
;
CrysAlisPro, Oxford Diffraction Ltd.,
Version 1.171.33.55 (release 05-01-2010 CrysAlis171 .NET)
(compiled Jan  5 2010,16:28:46)
Empirical absorption correction using spherical harmonics,
 implemented in SCALE3 ABSPACK scaling algorithm.
;
_exptl_crystal_colour colorless
_exptl_crystal_density_diffrn 1.669
_exptl_crystal_density_method 'not measured'
_exptl_crystal_description block
_exptl_crystal_F_000 352
_exptl_crystal_size_max 0.42
_exptl_crystal_size_mid 0.34
_exptl_crystal_size_min 0.32
_refine_diff_density_max 0.241
_refine_diff_density_min -0.429
_refine_diff_density_rms 0.071
_refine_ls_extinction_method none
_refine_ls_goodness_of_fit_ref 1.068
_refine_ls_hydrogen_treatment constr
_refine_ls_matrix_type full
_refine_ls_number_parameters 208
_refine_ls_number_reflns 2755
_refine_ls_number_restraints 0
_refine_ls_restrained_S_all 1.068
_refine_ls_R_factor_all 0.0514
_refine_ls_R_factor_gt 0.0408
_refine_ls_shift/su_max 0.000
_refine_ls_shift/su_mean 0.000
_refine_ls_structure_factor_coef Fsqd
_refine_ls_weighting_details 'calc w=1/[\s^2^(Fo^2^)+(0.0658P)^2^+0.0000P] where P=(Fo^2^+2Fc^2^)/3'
_refine_ls_weighting_scheme calc
_refine_ls_wR_factor_gt 0.1072
_refine_ls_wR_factor_ref 0.1115
_reflns_number_gt 2203
_reflns_number_total 2755
_reflns_threshold_expression >2sigma(I)
_cod_data_source_file c8cc01653d2.cif
_cod_data_source_block epr4b
_cod_depositor_comments 'Adding full bibliography for 7121475--7121481.cif.'
_cod_original_cell_volume 677.20(16)
_cod_database_code 7121476

loop_
_symmetry_equiv_pos_as_xyz
'x, y, z'
'-x, -y, -z'

loop_
_atom_site_label
_atom_site_type_symbol
_atom_site_fract_x
_atom_site_fract_y
_atom_site_fract_z
_atom_site_U_iso_or_equiv
_atom_site_adp_type
_atom_site_occupancy
_atom_site_symmetry_multiplicity
_atom_site_calc_flag
_atom_site_refinement_flags
C1 C 0.9633(3) 0.7243(3) 0.26152(11) 0.0286(4) Uani 1 1 d .
H1 H 1.0213 0.6551 0.2205 0.034 Uiso 1 1 calc R
C2 C 0.7103(3) 0.6939(3) 0.23259(10) 0.0262(4) Uani 1 1 d .
H2 H 0.6162 0.5544 0.2302 0.031 Uiso 1 1 calc R
C3 C 0.6358(3) 0.8140(3) 0.29610(10) 0.0284(4) Uani 1 1 d .
H3 H 0.4751 0.8037 0.2785 0.034 Uiso 1 1 calc R
C4 C 0.6595(3) 0.7372(3) 0.38224(11) 0.0294(4) Uani 1 1 d .
H4 H 0.6030 0.8081 0.4231 0.035 Uiso 1 1 calc R
C5 C 0.9147(3) 0.7696(3) 0.41049(11) 0.0300(4) Uani 1 1 d .
H5 H 0.9367 0.7293 0.4668 0.036 Uiso 1 1 calc R
C6 C 0.9919(3) 0.6501(3) 0.34772(10) 0.0284(4) Uani 1 1 d .
H6 H 1.1550 0.6680 0.3650 0.034 Uiso 1 1 calc R
C7 C 0.4835(3) 0.6955(3) 0.10318(11) 0.0284(4) Uani 1 1 d .
C8 C 0.4929(3) 0.7419(3) 0.01495(10) 0.0285(4) Uani 1 1 d .
C9 C 0.7013(3) 0.8172(3) -0.01589(11) 0.0351(5) Uani 1 1 d .
H9 H 0.8403 0.8393 0.0188 0.042 Uiso 1 1 calc R
C10 C 0.7018(4) 0.8594(3) -0.09860(12) 0.0411(5) Uani 1 1 d .
H10 H 0.8413 0.9085 -0.1194 0.049 Uiso 1 1 calc R
C11 C 0.4964(4) 0.8287(3) -0.15009(11) 0.0407(5) Uani 1 1 d .
H11 H 0.4981 0.8600 -0.2051 0.049 Uiso 1 1 calc R
C12 C 0.2888(4) 0.7518(3) -0.12027(12) 0.0427(5) Uani 1 1 d .
H12 H 0.1505 0.7292 -0.1555 0.051 Uiso 1 1 calc R
C13 C 0.2854(3) 0.7079(3) -0.03769(12) 0.0360(5) Uani 1 1 d .
H13 H 0.1452 0.6559 -0.0176 0.043 Uiso 1 1 calc R
C14 C 1.0168(3) 1.0351(3) 0.32891(12) 0.0371(5) Uani 1 1 d .
H14 H 1.1107 1.1748 0.3319 0.045 Uiso 1 1 calc R
O1 O 1.0968(2) 0.9325(2) 0.27099(8) 0.0358(3) Uani 1 1 d .
O2 O 0.6973(2) 0.75867(19) 0.14978(7) 0.0311(3) Uani 1 1 d .
O3 O 0.7855(2) 1.01617(19) 0.30416(8) 0.0356(3) Uani 1 1 d .
O4 O 0.5187(2) 0.5279(2) 0.37212(7) 0.0339(3) Uani 1 1 d .
O5 O 1.0478(2) 0.9743(2) 0.40943(8) 0.0376(3) Uani 1 1 d .
O6 O 0.8536(2) 0.44147(19) 0.34028(8) 0.0341(3) Uani 1 1 d .
O7 O 0.7159(3) 0.3770(3) 0.47699(9) 0.0521(4) Uani 1 1 d .
O8 O 0.3103(2) 0.6115(2) 0.13144(8) 0.0407(4) Uani 1 1 d .
S1 S 0.63270(8) 0.35963(8) 0.38854(3) 0.03668(17) Uani 1 1 d .

loop_
_atom_site_aniso_label
_atom_site_aniso_U_11
_atom_site_aniso_U_22
_atom_site_aniso_U_33
_atom_site_aniso_U_23
_atom_site_aniso_U_13
_atom_site_aniso_U_12
C1 0.0313(9) 0.0343(11) 0.0234(9) 0.0064(7) 0.0064(7) 0.0145(8)
C2 0.0299(9) 0.0303(10) 0.0185(8) 0.0078(7) 0.0036(7) 0.0097(7)
C3 0.0285(9) 0.0321(10) 0.0259(9) 0.0048(7) 0.0035(7) 0.0121(8)
C4 0.0319(9) 0.0359(11) 0.0238(9) 0.0031(7) 0.0075(7) 0.0151(8)
C5 0.0333(9) 0.0350(11) 0.0208(8) 0.0041(7) 0.0020(7) 0.0112(8)
C6 0.0263(9) 0.0347(11) 0.0258(9) 0.0074(7) 0.0034(7) 0.0121(8)
C7 0.0311(9) 0.0279(10) 0.0265(9) 0.0019(7) 0.0022(7) 0.0115(8)
C8 0.0368(10) 0.0253(9) 0.0230(9) 0.0013(7) 0.0005(7) 0.0118(8)
C9 0.0360(10) 0.0412(12) 0.0261(9) 0.0032(8) 0.0012(8) 0.0119(9)
C10 0.0509(12) 0.0437(13) 0.0281(10) 0.0056(8) 0.0097(9) 0.0140(10)
C11 0.0675(14) 0.0354(12) 0.0214(9) 0.0036(8) 0.0021(9) 0.0222(10)
C12 0.0522(12) 0.0455(13) 0.0296(10) -0.0024(9) -0.0122(9) 0.0230(10)
C13 0.0374(10) 0.0372(11) 0.0326(10) 0.0035(8) 0.0007(8) 0.0133(9)
C14 0.0374(10) 0.0325(11) 0.0361(10) 0.0046(8) 0.0002(8) 0.0068(8)
O1 0.0311(7) 0.0392(8) 0.0341(7) 0.0105(6) 0.0074(6) 0.0065(6)
O2 0.0318(7) 0.0393(8) 0.0189(6) 0.0082(5) 0.0004(5) 0.0085(6)
O3 0.0416(8) 0.0279(7) 0.0374(7) 0.0035(6) 0.0011(6) 0.0138(6)
O4 0.0292(7) 0.0396(8) 0.0340(7) 0.0118(6) 0.0067(5) 0.0112(6)
O5 0.0410(7) 0.0342(8) 0.0286(7) 0.0004(6) -0.0034(6) 0.0050(6)
O6 0.0409(7) 0.0308(7) 0.0344(7) 0.0079(5) 0.0103(6) 0.0149(6)
O7 0.0551(9) 0.0735(12) 0.0330(8) 0.0262(7) 0.0077(7) 0.0255(8)
O8 0.0316(7) 0.0529(10) 0.0330(7) 0.0082(6) 0.0051(6) 0.0080(6)
S1 0.0366(3) 0.0379(3) 0.0351(3) 0.0152(2) 0.0059(2) 0.0103(2)

loop_
_atom_type_symbol
_atom_type_description
_atom_type_scat_dispersion_real
_atom_type_scat_dispersion_imag
_atom_type_scat_source
C C 0.0033 0.0016 'International Tables Vol C Tables 4.2.6.8 and 6.1.1.4'
H H 0.0000 0.0000 'International Tables Vol C Tables 4.2.6.8 and 6.1.1.4'
O O 0.0106 0.0060 'International Tables Vol C Tables 4.2.6.8 and 6.1.1.4'
S S 0.1246 0.1234 'International Tables Vol C Tables 4.2.6.8 and 6.1.1.4'

loop_
_geom_angle_atom_site_label_1
_geom_angle_atom_site_label_2
_geom_angle_atom_site_label_3
_geom_angle
O1 C1 C2 109.20(15)
O1 C1 C6 107.14(13)
C2 C1 C6 110.32(14)
O1 C1 H1 110.0
C2 C1 H1 110.0
C6 C1 H1 110.0
O2 C2 C3 112.73(15)
O2 C2 C1 106.75(13)
C3 C2 C1 107.28(14)
O2 C2 H2 110.0
C3 C2 H2 110.0
C1 C2 H2 110.0
O3 C3 C2 109.82(14)
O3 C3 C4 107.67(13)
C2 C3 C4 109.00(15)
O3 C3 H3 110.1
C2 C3 H3 110.1
C4 C3 H3 110.1
O4 C4 C5 111.24(15)
O4 C4 C3 107.31(13)
C5 C4 C3 108.61(14)
O4 C4 H4 109.9
C5 C4 H4 109.9
C3 C4 H4 109.9
O5 C5 C6 108.40(14)
O5 C5 C4 108.72(16)
C6 C5 C4 108.10(14)
O5 C5 H5 110.5
C6 C5 H5 110.5
C4 C5 H5 110.5
O6 C6 C5 111.98(14)
O6 C6 C1 108.16(13)
C5 C6 C1 108.46(15)
O6 C6 H6 109.4
C5 C6 H6 109.4
C1 C6 H6 109.4
O8 C7 O2 122.79(16)
O8 C7 C8 125.18(16)
O2 C7 C8 112.02(15)
C9 C8 C13 119.65(17)
C9 C8 C7 121.83(16)
C13 C8 C7 118.52(16)
C10 C9 C8 119.84(18)
C10 C9 H9 120.1
C8 C9 H9 120.1
C11 C10 C9 120.3(2)
C11 C10 H10 119.8
C9 C10 H10 119.8
C12 C11 C10 120.16(18)
C12 C11 H11 119.9
C10 C11 H11 119.9
C11 C12 C13 120.17(18)
C11 C12 H12 119.9
C13 C12 H12 119.9
C12 C13 C8 119.82(18)
C12 C13 H13 120.1
C8 C13 H13 120.1
O1 C14 O3 112.06(15)
O1 C14 O5 110.49(17)
O3 C14 O5 111.06(15)
O1 C14 H14 107.7
O3 C14 H14 107.7
O5 C14 H14 107.7
C14 O1 C1 111.22(14)
C7 O2 C2 116.05(13)
C14 O3 C3 111.28(15)
C4 O4 S1 121.82(11)
C14 O5 C5 111.24(13)
C6 O6 S1 121.71(11)
O7 S1 O6 108.05(8)
O7 S1 O4 108.31(9)
O6 S1 O4 99.16(7)

loop_
_geom_bond_atom_site_label_1
_geom_bond_atom_site_label_2
_geom_bond_distance
C1 O1 1.447(2)
C1 C2 1.521(2)
C1 C6 1.534(2)
C1 H1 0.9800
C2 O2 1.4459(19)
C2 C3 1.519(3)
C2 H2 0.9800
C3 O3 1.437(2)
C3 C4 1.538(2)
C3 H3 0.9800
C4 O4 1.464(2)
C4 C5 1.529(2)
C4 H4 0.9800
C5 O5 1.440(2)
C5 C6 1.518(3)
C5 H5 0.9800
C6 O6 1.458(2)
C6 H6 0.9800
C7 O8 1.201(2)
C7 O2 1.360(2)
C7 C8 1.487(2)
C8 C9 1.389(3)
C8 C13 1.394(3)
C9 C10 1.388(3)
C9 H9 0.9300
C10 C11 1.379(3)
C10 H10 0.9300
C11 C12 1.377(3)
C11 H11 0.9300
C12 C13 1.390(3)
C12 H12 0.9300
C13 H13 0.9300
C14 O1 1.399(2)
C14 O3 1.401(2)
C14 O5 1.410(2)
C14 H14 0.9800
O4 S1 1.6269(15)
O6 S1 1.6118(13)
O7 S1 1.4429(15)
